data_1521431
loop_
_publ_author_name
'Koenigstein, M.'

_publ_section_title
;
 Structural properties of nonstoichiometric barium and strontium
 peroxides: Ba O2-x (1.97>2-x>1.72) and Sr O2-x (1.98>2-x>1.90)
;
_journal_name_full 'Journal of Solid State Chemistry'
_journal_page_first 478
_journal_page_last 484
_journal_volume 147
_journal_year 1999
_chemical_formula_sum 'O1.978 Sr'
_chemical_name_systematic 'Sr O1.978'
_space_group_IT_number 139
_symmetry_space_group_name_Hall '-I 4 2'
_symmetry_space_group_name_H-M 'I 4/m m m'
_cell_angle_alpha 90
_cell_angle_beta 90
_cell_angle_gamma 90
_cell_formula_units_Z 2
_cell_length_a 3.563
_cell_length_b 3.563
_cell_length_c 6.616
_cell_volume 83.990
_citation_journal_id_ASTM JSSCBI
_cod_data_source_file Koenigstein_JSSCBI_1999_342.cif
_cod_data_source_block O1.978Sr1
_cod_original_cell_volume 83.98991
_cod_original_formula_sum 'O1.978 Sr1'
_cod_database_code 1521431

loop_
_symmetry_equiv_pos_as_xyz
x,y,z
-y,x,z
-x,-y,z
y,-x,z
x,-y,-z
y,x,-z
-x,y,-z
-y,-x,-z
-x,-y,-z
y,-x,-z
x,y,-z
-y,x,-z
-x,y,z
-y,-x,z
x,-y,z
y,x,z
x+1/2,y+1/2,z+1/2
-y+1/2,x+1/2,z+1/2
-x+1/2,-y+1/2,z+1/2
y+1/2,-x+1/2,z+1/2
x+1/2,-y+1/2,-z+1/2
y+1/2,x+1/2,-z+1/2
-x+1/2,y+1/2,-z+1/2
-y+1/2,-x+1/2,-z+1/2
-x+1/2,-y+1/2,-z+1/2
y+1/2,-x+1/2,-z+1/2
x+1/2,y+1/2,-z+1/2
-y+1/2,x+1/2,-z+1/2
-x+1/2,y+1/2,z+1/2
-y+1/2,-x+1/2,z+1/2
x+1/2,-y+1/2,z+1/2
y+1/2,x+1/2,z+1/2

loop_
_atom_site_label
_atom_site_type_symbol
_atom_site_fract_x
_atom_site_fract_y
_atom_site_fract_z
_atom_site_occupancy
_atom_site_U_iso_or_equiv
O1 O-1 0 0 0.3879 0.9776 0.0
Sr1 Sr+2 0 0 0 1 0.0
